data_7045080
loop_
_publ_author_name
'VanGelder, L. E.'
'Brennessel, W. W.'
'Matson, E. M.'

_publ_section_title
;
 Tuning the redox profiles of polyoxovanadate-alkoxide clusters via
 heterometal installation: toward designer redox Reagents.
;
_journal_issue 11
_journal_name_full 'Dalton transactions (Cambridge, England : 2003)'
_journal_page_first 3698
_journal_page_last 3704
_journal_paper_doi 10.1039/c7dt04455k
_journal_volume 47
_journal_year 2018
_chemical_formula_moiety 'C16 H36 N, C13 H39 O19 V5 Zr'
_chemical_formula_sum 'C29 H75 N O19 V5 Zr'
_chemical_formula_weight 1087.82
_chemical_name_common matlv05
_space_group_crystal_system orthorhombic
_space_group_IT_number 33
_space_group_name_Hall 'P 2c -2n'
_space_group_name_H-M_alt 'P n a 21'
_symmetry_space_group_name_Hall 'P 2c -2n'
_symmetry_space_group_name_H-M 'P n a 21'
_atom_sites_solution_hydrogens geom
_atom_sites_solution_primary dual
_atom_sites_solution_secondary difmap
_audit_creation_method SHELXL-2016/6
_audit_update_record
;
2017-11-24 deposited with the CCDC.
2017-12-18 downloaded from the CCDC.
;
_cell_angle_alpha 90
_cell_angle_beta 90
_cell_angle_gamma 90
_cell_formula_units_Z 4
_cell_length_a 21.402(2)
_cell_length_b 18.960(2)
_cell_length_c 11.5527(12)
_cell_measurement_reflns_used 3841
_cell_measurement_temperature 100.0(5)
_cell_measurement_theta_max 31.49
_cell_measurement_theta_min 2.27
_cell_volume 4687.9(8)
_computing_cell_refinement 'SAINT (Bruker, 2013)'
_computing_data_collection 'APEX3 (Bruker, 2016)'
_computing_data_reduction 'SAINT (Bruker, 2013)'
_computing_molecular_graphics 'SHELXTL (Sheldrick, 2008)'
_computing_publication_material 'SHELXTL (Sheldrick, 2008)'
_computing_structure_refinement 'SHELXL-2016/6 (Sheldrick, 2015b)'
_computing_structure_solution 'SHELXT 2014/5 (Sheldrick, 2015a)'
_diffrn_ambient_temperature 100.0(5)
_diffrn_measured_fraction_theta_full 1.000
_diffrn_measured_fraction_theta_max 0.999
_diffrn_measurement_device_type 'Bruker SMART APEX II CCD platform'
_diffrn_measurement_method '\w scans'
_diffrn_radiation_type MoK\a
_diffrn_radiation_wavelength 0.71073
_diffrn_reflns_av_R_equivalents 0.0968
_diffrn_reflns_av_unetI/netI 0.0544
_diffrn_reflns_Laue_measured_fraction_full 1.000
_diffrn_reflns_Laue_measured_fraction_max 0.999
_diffrn_reflns_limit_h_max 31
_diffrn_reflns_limit_h_min -31
_diffrn_reflns_limit_k_max 27
_diffrn_reflns_limit_k_min -27
_diffrn_reflns_limit_l_max 16
_diffrn_reflns_limit_l_min -16
_diffrn_reflns_number 134612
_diffrn_reflns_point_group_measured_fraction_full 1.000
_diffrn_reflns_point_group_measured_fraction_max 0.999
_diffrn_reflns_theta_full 31.506
_diffrn_reflns_theta_max 31.590
_diffrn_reflns_theta_min 1.903
_diffrn_source 'fine-focus sealed tube'
_exptl_absorpt_coefficient_mu 1.236
_exptl_absorpt_correction_T_max 0.7462
_exptl_absorpt_correction_T_min 0.6100
_exptl_absorpt_correction_type multi-scan
_exptl_absorpt_process_details 'SADABS (Krause et al., 2015)'
_exptl_crystal_colour blue-green
_exptl_crystal_density_diffrn 1.541
_exptl_crystal_description block
_exptl_crystal_F_000 2252
_exptl_crystal_size_max 0.36
_exptl_crystal_size_mid 0.14
_exptl_crystal_size_min 0.10
_refine_diff_density_max 1.066
_refine_diff_density_min -0.803
_refine_diff_density_rms 0.093
_refine_ls_abs_structure_details
; 
 Refined as an inversion twin. 
;
_refine_ls_abs_structure_Flack 0.48(3)
_refine_ls_extinction_method none
_refine_ls_goodness_of_fit_ref 1.020
_refine_ls_hydrogen_treatment constr
_refine_ls_matrix_type full
_refine_ls_number_parameters 535
_refine_ls_number_reflns 15660
_refine_ls_number_restraints 9
_refine_ls_restrained_S_all 1.020
_refine_ls_R_factor_all 0.0681
_refine_ls_R_factor_gt 0.0439
_refine_ls_shift/su_max 0.001
_refine_ls_shift/su_mean 0.000
_refine_ls_structure_factor_coef Fsqd
_refine_ls_weighting_details 'w=1/[\s^2^(Fo^2^)+(0.0477P)^2^+2.0027P] where P=(Fo^2^+2Fc^2^)/3'
_refine_ls_weighting_scheme calc
_refine_ls_wR_factor_gt 0.0937
_refine_ls_wR_factor_ref 0.1048
_reflns_Friedel_coverage 0.916
_reflns_Friedel_fraction_full 1.000
_reflns_Friedel_fraction_max 0.999
_reflns_number_gt 12165
_reflns_number_total 15660
_reflns_threshold_expression 'I > 2\s(I)'
_cod_data_source_file c7dt04455k2.cif
_cod_data_source_block matlv05
_cod_depositor_comments 'Adding full bibliography for 7045078--7045080.cif.'
_cod_database_code 7045080
_shelx_shelxl_version_number 2016/6
_shelx_space_group_comment
; 
The symmetry employed for this shelxl refinement is uniquely defined 
by the following loop, which should always be used as a source of 
symmetry information in preference to the above space-group names. 
They are only intended as comments. 
;
_shelx_estimated_absorpt_t_min 0.665
_shelx_estimated_absorpt_t_max 0.886

loop_
_space_group_symop_operation_xyz
'x, y, z'
'-x, -y, z+1/2'
'x+1/2, -y+1/2, z'
'-x+1/2, y+1/2, z+1/2'

loop_
_atom_site_label
_atom_site_type_symbol
_atom_site_fract_x
_atom_site_fract_y
_atom_site_fract_z
_atom_site_U_iso_or_equiv
_atom_site_adp_type
_atom_site_occupancy
_atom_site_site_symmetry_order
_atom_site_calc_flag
_atom_site_refinement_flags_posn
_atom_site_refinement_flags_adp
_atom_site_refinement_flags_occupancy
_atom_site_disorder_assembly
_atom_site_disorder_group
Zr1 Zr 0.47524(2) 0.11481(2) 0.76443(5) 0.01890(9) Uani 1 1 d . . . . .
V1 V 0.58859(3) 0.32464(3) 0.74577(8) 0.01820(15) Uani 1 1 d . . . . .
V2 V 0.60205(4) 0.17527(4) 0.89574(7) 0.01973(17) Uani 1 1 d . . . . .
V3 V 0.59531(4) 0.16976(4) 0.60705(8) 0.02000(17) Uani 1 1 d . . . . .
V4 V 0.46246(4) 0.26213(4) 0.61575(7) 0.01877(16) Uani 1 1 d . . . . .
V5 V 0.46909(4) 0.26738(5) 0.90345(7) 0.01856(17) Uani 1 1 d . . . . .
O1 O 0.62704(15) 0.39700(15) 0.7379(3) 0.0257(8) Uani 1 1 d . . . . .
O2 O 0.64993(18) 0.1466(2) 0.9917(4) 0.0303(9) Uani 1 1 d . . . . .
O3 O 0.63972(19) 0.1386(2) 0.5077(4) 0.0302(9) Uani 1 1 d . . . . .
O4 O 0.41529(18) 0.2920(2) 0.5194(3) 0.0283(8) Uani 1 1 d . . . . .
O5 O 0.42666(17) 0.3024(2) 1.0026(3) 0.0271(8) Uani 1 1 d . . . . .
O6 O 0.42597(13) 0.02982(15) 0.7706(4) 0.0259(7) Uani 1 1 d . . . . .
O7 O 0.63662(16) 0.27100(19) 0.8649(3) 0.0217(7) Uani 1 1 d . . . . .
O8 O 0.63202(16) 0.26617(18) 0.6264(3) 0.0215(7) Uani 1 1 d . . . . .
O9 O 0.52088(16) 0.34323(17) 0.6303(3) 0.0198(7) Uani 1 1 d . . . . .
O10 O 0.52720(16) 0.34698(18) 0.8711(3) 0.0203(7) Uani 1 1 d . . . . .
O11 O 0.64131(12) 0.13936(14) 0.7504(4) 0.0229(6) Uani 1 1 d . . . . .
O12 O 0.52634(16) 0.21413(18) 0.5160(3) 0.0225(8) Uani 1 1 d . . . . .
O13 O 0.42119(12) 0.29450(14) 0.7612(4) 0.0220(5) Uani 1 1 d D . . . .
O14 O 0.53746(16) 0.2224(2) 0.9966(3) 0.0229(8) Uani 1 1 d . . . . .
O15 O 0.54421(16) 0.08967(19) 0.8876(3) 0.0230(7) Uani 1 1 d . . . . .
O16 O 0.53874(16) 0.08531(19) 0.6336(3) 0.0233(8) Uani 1 1 d . . . . .
O17 O 0.42094(16) 0.16675(19) 0.6396(3) 0.0233(8) Uani 1 1 d D . . . .
O18 O 0.42761(16) 0.17063(19) 0.8944(3) 0.0217(7) Uani 1 1 d . . . . .
O19 O 0.52710(11) 0.21200(13) 0.7567(4) 0.0176(5) Uani 1 1 d . . . . .
C1 C 0.3836(2) -0.0273(3) 0.7694(7) 0.0394(12) Uani 1 1 d . . . . .
H1A H 0.379198 -0.046211 0.847912 0.059 Uiso 1 1 calc R U . . .
H1B H 0.399425 -0.064315 0.717904 0.059 Uiso 1 1 calc R U . . .
H1C H 0.342839 -0.011047 0.741509 0.059 Uiso 1 1 calc R U . . .
C2 C 0.7012(2) 0.2877(3) 0.8729(5) 0.0369(13) Uani 1 1 d . . . . .
H2A H 0.721877 0.253921 0.924559 0.055 Uiso 1 1 calc R U . . .
H2B H 0.706107 0.335468 0.903970 0.055 Uiso 1 1 calc R U . . .
H2C H 0.720244 0.285140 0.795893 0.055 Uiso 1 1 calc R U . . .
C3 C 0.6503(3) 0.3005(3) 0.5221(5) 0.0303(11) Uani 1 1 d . . . . .
H3A H 0.672829 0.344081 0.540791 0.045 Uiso 1 1 calc R U . . .
H3B H 0.613131 0.311867 0.476269 0.045 Uiso 1 1 calc R U . . .
H3C H 0.677669 0.269244 0.477362 0.045 Uiso 1 1 calc R U . . .
C4 C 0.4956(2) 0.4120(2) 0.6314(5) 0.0274(11) Uani 1 1 d . . . . .
H4A H 0.460062 0.414271 0.578120 0.041 Uiso 1 1 calc R U . . .
H4B H 0.527669 0.445751 0.606995 0.041 Uiso 1 1 calc R U . . .
H4C H 0.481614 0.423583 0.709883 0.041 Uiso 1 1 calc R U . . .
C5 C 0.5500(2) 0.3847(3) 0.9685(4) 0.0274(10) Uani 1 1 d . . . . .
H5A H 0.514772 0.399410 1.017041 0.041 Uiso 1 1 calc R U . . .
H5B H 0.572939 0.426441 0.942145 0.041 Uiso 1 1 calc R U . . .
H5C H 0.577934 0.354288 1.013423 0.041 Uiso 1 1 calc R U . . .
C6 C 0.7076(2) 0.1341(3) 0.7404(6) 0.0439(15) Uani 1 1 d . . . . .
H6A H 0.725967 0.128060 0.817484 0.066 Uiso 1 1 calc R U . . .
H6B H 0.724072 0.177190 0.704899 0.066 Uiso 1 1 calc R U . . .
H6C H 0.718275 0.093409 0.691978 0.066 Uiso 1 1 calc R U . . .
C7 C 0.5052(3) 0.1777(3) 0.4153(5) 0.0350(13) Uani 1 1 d . . . . .
H7A H 0.541147 0.165272 0.366815 0.052 Uiso 1 1 calc R U . . .
H7B H 0.476752 0.208083 0.371432 0.052 Uiso 1 1 calc R U . . .
H7C H 0.483216 0.134582 0.438470 0.052 Uiso 1 1 calc R U . . .
C8 C 0.3563(3) 0.2985(5) 0.7641(9) 0.030(2) Uani 0.660(14) 1 d D . P A 1
H8A H 0.341857 0.332316 0.705722 0.045 Uiso 0.660(14) 1 calc R U P A 1
H8B H 0.342724 0.314102 0.840973 0.045 Uiso 0.660(14) 1 calc R U P A 1
H8C H 0.338499 0.251947 0.747582 0.045 Uiso 0.660(14) 1 calc R U P A 1
C8' C 0.3741(7) 0.3453(8) 0.7740(17) 0.033(4) Uani 0.340(14) 1 d D . P A 5
H8D H 0.392783 0.390370 0.796652 0.049 Uiso 0.340(14) 1 calc R U P A 5
H8E H 0.344609 0.329924 0.833842 0.049 Uiso 0.340(14) 1 calc R U P A 5
H8F H 0.351874 0.350991 0.700378 0.049 Uiso 0.340(14) 1 calc R U P A 5
C9 C 0.5208(2) 0.1871(3) 1.1007(5) 0.0296(11) Uani 1 1 d . . . . .
H9A H 0.489129 0.214705 1.141987 0.044 Uiso 1 1 calc R U . . .
H9B H 0.557846 0.181758 1.149696 0.044 Uiso 1 1 calc R U . . .
H9C H 0.503809 0.140406 1.082152 0.044 Uiso 1 1 calc R U . . .
C10 C 0.5651(3) 0.0230(3) 0.9207(7) 0.0414(16) Uani 1 1 d . . . . .
H10A H 0.569797 0.021393 1.005005 0.062 Uiso 1 1 calc R U . . .
H10B H 0.605484 0.013322 0.883998 0.062 Uiso 1 1 calc R U . . .
H10C H 0.534650 -0.012664 0.896260 0.062 Uiso 1 1 calc R U . . .
C11 C 0.5643(3) 0.0167(3) 0.6144(6) 0.0357(13) Uani 1 1 d . . . . .
H11A H 0.574090 0.011007 0.532044 0.053 Uiso 1 1 calc R U . . .
H11B H 0.533846 -0.019105 0.637819 0.053 Uiso 1 1 calc R U . . .
H11C H 0.602575 0.011239 0.660123 0.053 Uiso 1 1 calc R U . . .
C12 C 0.3678(5) 0.1440(6) 0.5761(10) 0.032(2) Uani 0.660(14) 1 d D U P A 1
H12A H 0.334803 0.179730 0.581681 0.048 Uiso 0.660(14) 1 calc R U P A 1
H12B H 0.352580 0.099337 0.608058 0.048 Uiso 0.660(14) 1 calc R U P A 1
H12C H 0.379294 0.137366 0.494724 0.048 Uiso 0.660(14) 1 calc R U P A 1
C12' C 0.3545(6) 0.1609(11) 0.631(2) 0.041(5) Uani 0.340(14) 1 d D U P A 5
H12D H 0.334780 0.198327 0.676694 0.061 Uiso 0.340(14) 1 calc R U P A 5
H12E H 0.341139 0.114835 0.660154 0.061 Uiso 0.340(14) 1 calc R U P A 5
H12F H 0.341915 0.165703 0.549622 0.061 Uiso 0.340(14) 1 calc R U P A 5
C13 C 0.3741(3) 0.1526(3) 0.9571(6) 0.0420(16) Uani 1 1 d . . . . .
H13A H 0.376677 0.172877 1.034957 0.063 Uiso 1 1 calc R U . . .
H13B H 0.371049 0.101107 0.962802 0.063 Uiso 1 1 calc R U . . .
H13C H 0.337051 0.171037 0.917521 0.063 Uiso 1 1 calc R U . . .
N1 N 0.33226(15) 0.39808(16) 0.2482(4) 0.0206(7) Uani 1 1 d . . . . .
C14 C 0.3152(2) 0.4530(2) 0.3380(4) 0.0223(9) Uani 1 1 d . . . . .
H14A H 0.273550 0.472405 0.318740 0.027 Uiso 1 1 calc R U . . .
H14B H 0.345675 0.492226 0.333018 0.027 Uiso 1 1 calc R U . . .
C15 C 0.3139(2) 0.4261(3) 0.4623(4) 0.0250(10) Uani 1 1 d . . . . .
H15A H 0.353116 0.400499 0.479157 0.030 Uiso 1 1 calc R U . . .
H15B H 0.278664 0.392759 0.471831 0.030 Uiso 1 1 calc R U . . .
C16 C 0.3064(3) 0.4874(3) 0.5478(5) 0.0292(12) Uani 1 1 d . . . . .
H16A H 0.309220 0.468870 0.627805 0.035 Uiso 1 1 calc R U . . .
H16B H 0.341163 0.521140 0.536570 0.035 Uiso 1 1 calc R U . . .
C17 C 0.2449(3) 0.5258(3) 0.5333(6) 0.0373(13) Uani 1 1 d . . . . .
H17A H 0.241528 0.562926 0.592018 0.056 Uiso 1 1 calc R U . . .
H17B H 0.210335 0.492414 0.542445 0.056 Uiso 1 1 calc R U . . .
H17C H 0.243097 0.547026 0.456005 0.056 Uiso 1 1 calc R U . . .
C18 C 0.28262(19) 0.3407(2) 0.2505(5) 0.0251(9) Uani 1 1 d . . . . .
H18A H 0.285387 0.315832 0.325715 0.030 Uiso 1 1 calc R U . . .
H18B H 0.241069 0.363493 0.246858 0.030 Uiso 1 1 calc R U . . .
C19 C 0.2863(2) 0.2862(3) 0.1548(5) 0.0310(11) Uani 1 1 d . . . . .
H19A H 0.330522 0.273511 0.140620 0.037 Uiso 1 1 calc R U . . .
H19B H 0.268978 0.306204 0.082407 0.037 Uiso 1 1 calc R U . . .
C20 C 0.2494(3) 0.2203(3) 0.1889(6) 0.0392(13) Uani 1 1 d . . . . .
H20A H 0.255889 0.183750 0.128833 0.047 Uiso 1 1 calc R U . . .
H20B H 0.266601 0.201765 0.262431 0.047 Uiso 1 1 calc R U . . .
C21 C 0.1798(3) 0.2318(4) 0.2039(6) 0.0492(17) Uani 1 1 d . . . . .
H21A H 0.159941 0.187342 0.226638 0.074 Uiso 1 1 calc R U . . .
H21B H 0.161828 0.248141 0.130616 0.074 Uiso 1 1 calc R U . . .
H21C H 0.172679 0.267336 0.264005 0.074 Uiso 1 1 calc R U . . .
C22 C 0.3367(2) 0.4333(2) 0.1292(4) 0.0212(9) Uani 1 1 d . . . . .
H22A H 0.369328 0.470155 0.133474 0.025 Uiso 1 1 calc R U . . .
H22B H 0.351226 0.397378 0.073182 0.025 Uiso 1 1 calc R U . . .
C23 C 0.2780(2) 0.4668(3) 0.0806(4) 0.0248(10) Uani 1 1 d . . . . .
H23A H 0.263307 0.504987 0.132381 0.030 Uiso 1 1 calc R U . . .
H23B H 0.244402 0.431200 0.073537 0.030 Uiso 1 1 calc R U . . .
C24 C 0.2946(2) 0.4967(3) -0.0385(5) 0.0266(11) Uani 1 1 d . . . . .
H24A H 0.331178 0.528224 -0.030304 0.032 Uiso 1 1 calc R U . . .
H24B H 0.306909 0.457244 -0.089813 0.032 Uiso 1 1 calc R U . . .
C25 C 0.2423(3) 0.5372(3) -0.0956(5) 0.0386(13) Uani 1 1 d . . . . .
H25A H 0.256073 0.553683 -0.171873 0.058 Uiso 1 1 calc R U . . .
H25B H 0.231151 0.577832 -0.047427 0.058 Uiso 1 1 calc R U . . .
H25C H 0.205877 0.506434 -0.104578 0.058 Uiso 1 1 calc R U . . .
C26 C 0.39590(18) 0.3642(2) 0.2726(5) 0.0208(9) Uani 1 1 d . . . . .
H26A H 0.392255 0.334584 0.342847 0.025 Uiso 1 1 calc R U . . .
H26B H 0.406555 0.332636 0.207196 0.025 Uiso 1 1 calc R U . . .
C27 C 0.4494(2) 0.4162(2) 0.2899(5) 0.0263(11) Uani 1 1 d . . . . .
H27A H 0.451896 0.448277 0.222432 0.032 Uiso 1 1 calc R U . . .
H27B H 0.441332 0.445132 0.359689 0.032 Uiso 1 1 calc R U . . .
C28 C 0.5110(2) 0.3772(2) 0.3038(4) 0.0249(10) Uani 1 1 d . . . . .
H28A H 0.516856 0.344758 0.237576 0.030 Uiso 1 1 calc R U . . .
H28B H 0.509745 0.348643 0.375434 0.030 Uiso 1 1 calc R U . . .
C29 C 0.5660(2) 0.4283(3) 0.3096(5) 0.0317(11) Uani 1 1 d . . . . .
H29A H 0.604563 0.401853 0.324523 0.047 Uiso 1 1 calc R U . . .
H29B H 0.559132 0.462250 0.372278 0.047 Uiso 1 1 calc R U . . .
H29C H 0.569752 0.453479 0.235915 0.047 Uiso 1 1 calc R U . . .

loop_
_atom_site_aniso_label
_atom_site_aniso_U_11
_atom_site_aniso_U_22
_atom_site_aniso_U_33
_atom_site_aniso_U_23
_atom_site_aniso_U_13
_atom_site_aniso_U_12
Zr1 0.01440(15) 0.01583(15) 0.0265(2) 0.0007(2) 0.0008(2) -0.00106(12)
V1 0.0181(3) 0.0153(3) 0.0212(4) -0.0006(3) 0.0002(3) -0.0012(2)
V2 0.0150(3) 0.0195(4) 0.0247(4) 0.0028(3) -0.0016(3) 0.0001(3)
V3 0.0180(4) 0.0175(4) 0.0245(4) -0.0025(3) 0.0037(3) 0.0002(3)
V4 0.0194(4) 0.0167(4) 0.0202(4) 0.0000(3) -0.0025(3) 0.0010(3)
V5 0.0160(3) 0.0194(4) 0.0203(4) -0.0010(3) 0.0022(3) 0.0008(3)
O1 0.0276(15) 0.0217(14) 0.028(2) 0.0009(14) 0.0006(14) -0.0040(11)
O2 0.0222(18) 0.030(2) 0.039(2) 0.0053(17) -0.0065(16) 0.0019(15)
O3 0.030(2) 0.0249(19) 0.036(2) -0.0070(16) 0.0078(17) 0.0013(15)
O4 0.029(2) 0.0284(19) 0.028(2) 0.0016(15) -0.0072(16) 0.0012(15)
O5 0.0219(18) 0.0292(19) 0.030(2) -0.0052(15) 0.0043(15) 0.0014(14)
O6 0.0214(13) 0.0200(13) 0.036(2) 0.0017(17) 0.0027(17) -0.0034(10)
O7 0.0163(15) 0.0208(17) 0.0279(19) 0.0005(13) -0.0032(13) -0.0026(12)
O8 0.0222(16) 0.0192(16) 0.0231(17) -0.0003(13) 0.0061(14) -0.0033(12)
O9 0.0245(17) 0.0137(14) 0.0212(18) 0.0013(12) -0.0023(14) 0.0011(12)
O10 0.0199(16) 0.0197(16) 0.0214(18) -0.0021(12) -0.0003(13) -0.0020(13)
O11 0.0139(12) 0.0217(12) 0.0331(18) -0.0016(17) 0.0017(16) 0.0023(10)
O12 0.0290(19) 0.0191(16) 0.0193(18) -0.0025(13) 0.0001(14) 0.0018(14)
O13 0.0187(12) 0.0234(13) 0.0239(15) -0.0031(17) -0.0011(17) 0.0052(10)
O14 0.0205(17) 0.0281(19) 0.0201(18) 0.0055(13) 0.0017(13) -0.0003(14)
O15 0.0176(15) 0.0180(16) 0.033(2) 0.0071(15) -0.0012(15) 0.0003(13)
O16 0.0202(16) 0.0176(16) 0.032(2) -0.0031(14) 0.0029(15) 0.0011(13)
O17 0.0188(16) 0.0210(17) 0.030(2) -0.0014(14) -0.0046(14) -0.0028(13)
O18 0.0167(15) 0.0222(17) 0.0263(18) 0.0009(14) 0.0033(14) -0.0024(13)
O19 0.0162(11) 0.0176(11) 0.0191(13) 0.0019(15) -0.0003(15) -0.0004(9)
C1 0.036(2) 0.036(2) 0.046(4) 0.000(3) -0.001(3) -0.013(2)
C2 0.021(2) 0.043(3) 0.047(4) 0.012(3) -0.011(2) -0.009(2)
C3 0.036(3) 0.027(2) 0.028(3) 0.003(2) 0.011(2) -0.006(2)
C4 0.027(2) 0.018(2) 0.037(3) -0.0006(19) -0.007(2) 0.0036(17)
C5 0.030(2) 0.028(2) 0.025(3) -0.0043(19) -0.001(2) -0.003(2)
C6 0.019(2) 0.062(3) 0.051(4) -0.001(3) 0.000(3) 0.009(2)
C7 0.052(4) 0.035(3) 0.018(3) -0.007(2) -0.007(2) 0.000(3)
C8 0.017(3) 0.044(5) 0.030(4) 0.006(5) 0.004(4) 0.008(3)
C8' 0.032(7) 0.032(8) 0.035(10) 0.000(7) 0.011(7) 0.014(6)
C9 0.025(2) 0.036(3) 0.027(3) 0.012(2) 0.004(2) 0.003(2)
C10 0.031(3) 0.024(3) 0.070(5) 0.012(3) -0.008(3) -0.002(2)
C11 0.038(3) 0.016(2) 0.053(4) -0.001(2) 0.014(3) 0.003(2)
C12 0.027(4) 0.033(5) 0.037(6) -0.008(4) -0.012(4) -0.011(4)
C12' 0.028(9) 0.040(10) 0.054(14) 0.003(9) -0.014(8) -0.013(7)
C13 0.028(3) 0.030(3) 0.067(5) -0.005(3) 0.023(3) -0.005(2)
N1 0.0170(14) 0.0181(14) 0.027(2) 0.0033(17) 0.0008(17) -0.0011(11)
C14 0.019(2) 0.022(2) 0.026(2) 0.0011(18) 0.0012(18) 0.0021(16)
C15 0.022(2) 0.026(2) 0.026(3) 0.0019(19) 0.0022(19) 0.0053(18)
C16 0.025(3) 0.033(3) 0.029(3) -0.002(2) 0.005(2) -0.006(2)
C17 0.042(3) 0.031(3) 0.038(3) -0.001(2) 0.010(3) 0.010(2)
C18 0.0216(18) 0.0214(18) 0.032(3) 0.002(2) 0.000(2) -0.0042(14)
C19 0.026(2) 0.029(3) 0.038(3) -0.003(2) 0.001(2) -0.006(2)
C20 0.048(3) 0.025(3) 0.045(4) -0.002(2) -0.008(3) -0.008(2)
C21 0.048(4) 0.063(4) 0.037(3) 0.016(3) -0.006(3) -0.030(3)
C22 0.018(2) 0.021(2) 0.024(2) 0.0043(17) -0.0003(18) -0.0011(16)
C23 0.019(2) 0.026(2) 0.030(3) 0.0047(19) -0.0026(18) -0.0007(17)
C24 0.022(2) 0.031(3) 0.026(3) 0.002(2) -0.002(2) 0.001(2)
C25 0.033(3) 0.049(3) 0.034(3) 0.009(3) -0.004(2) 0.007(2)
C26 0.0192(17) 0.0191(17) 0.024(2) -0.0010(19) 0.0001(19) 0.0018(13)
C27 0.020(2) 0.022(2) 0.037(3) -0.0006(18) -0.0051(18) 0.0009(16)
C28 0.020(2) 0.025(2) 0.030(2) 0.0001(18) 0.0004(17) 0.0045(17)
C29 0.022(2) 0.028(2) 0.045(3) 0.001(2) -0.005(2) 0.0013(19)

loop_
_atom_type_symbol
_atom_type_description
_atom_type_scat_dispersion_real
_atom_type_scat_dispersion_imag
_atom_type_scat_source
C C 0.0033 0.0016 'International Tables Vol C Tables 4.2.6.8 and 6.1.1.4'
H H 0.0000 0.0000 'International Tables Vol C Tables 4.2.6.8 and 6.1.1.4'
N N 0.0061 0.0033 'International Tables Vol C Tables 4.2.6.8 and 6.1.1.4'
O O 0.0106 0.0060 'International Tables Vol C Tables 4.2.6.8 and 6.1.1.4'
V V 0.3005 0.5294 'International Tables Vol C Tables 4.2.6.8 and 6.1.1.4'
Zr Zr -2.9673 0.5597 'International Tables Vol C Tables 4.2.6.8 and 6.1.1.4'

loop_
_geom_angle_atom_site_label_1
_geom_angle_atom_site_label_2
_geom_angle_atom_site_label_3
_geom_angle
O6 Zr1 O17 96.59(15)
O6 Zr1 O18 97.44(15)
O17 Zr1 O18 89.19(12)
O6 Zr1 O15 99.76(15)
O17 Zr1 O15 163.65(14)
O18 Zr1 O15 88.37(15)
O6 Zr1 O16 99.05(15)
O17 Zr1 O16 89.36(15)
O18 Zr1 O16 163.50(14)
O15 Zr1 O16 88.42(11)
O6 Zr1 O19 177.85(11)
O17 Zr1 O19 81.67(14)
O18 Zr1 O19 81.29(14)
O15 Zr1 O19 81.98(14)
O16 Zr1 O19 82.24(14)
O1 V1 O7 102.16(16)
O1 V1 O8 101.36(16)
O7 V1 O8 87.33(13)
O1 V1 O10 101.35(16)
O7 V1 O10 86.97(15)
O8 V1 O10 157.26(14)
O1 V1 O9 100.57(16)
O7 V1 O9 157.27(14)
O8 V1 O9 88.55(15)
O10 V1 O9 88.26(12)
O1 V1 O19 179.23(15)
O7 V1 O19 78.58(13)
O8 V1 O19 78.86(13)
O10 V1 O19 78.45(13)
O9 V1 O19 78.68(13)
O2 V2 O7 101.24(18)
O2 V2 O11 101.34(18)
O7 V2 O11 90.22(14)
O2 V2 O14 100.87(19)
O7 V2 O14 87.39(15)
O11 V2 O14 157.70(15)
O2 V2 O15 98.63(18)
O7 V2 O15 160.10(15)
O11 V2 O15 86.86(14)
O14 V2 O15 87.90(15)
O2 V2 O19 176.56(16)
O7 V2 O19 82.10(12)
O11 V2 O19 79.37(13)
O14 V2 O19 78.34(14)
O15 V2 O19 78.02(12)
O3 V3 O12 102.48(19)
O3 V3 O8 100.60(18)
O12 V3 O8 87.96(15)
O3 V3 O11 101.18(18)
O12 V3 O11 156.32(15)
O8 V3 O11 88.71(14)
O3 V3 O16 99.84(18)
O12 V3 O16 88.34(15)
O8 V3 O16 159.55(15)
O11 V3 O16 86.65(14)
O3 V3 O19 177.80(16)
O12 V3 O19 77.84(14)
O8 V3 O19 81.57(12)
O11 V3 O19 78.48(13)
O16 V3 O19 77.98(12)
O4 V4 O9 100.45(18)
O4 V4 O13 101.36(17)
O9 V4 O13 88.24(13)
O4 V4 O12 100.96(18)
O9 V4 O12 88.34(15)
O13 V4 O12 157.67(15)
O4 V4 O17 97.63(17)
O9 V4 O17 161.92(15)
O13 V4 O17 88.04(14)
O12 V4 O17 88.41(15)
O4 V4 O19 176.24(16)
O9 V4 O19 83.31(12)
O13 V4 O19 78.50(13)
O12 V4 O19 79.19(14)
O17 V4 O19 78.62(12)
O5 V5 O10 99.99(18)
O5 V5 O13 100.94(17)
O10 V5 O13 88.34(13)
O5 V5 O14 101.85(18)
O10 V5 O14 88.13(15)
O13 V5 O14 157.20(15)
O5 V5 O18 99.36(17)
O10 V5 O18 160.65(15)
O13 V5 O18 88.05(14)
O14 V5 O18 87.86(15)
O5 V5 O19 177.12(16)
O10 V5 O19 82.71(12)
O13 V5 O19 78.06(13)
O14 V5 O19 79.15(14)
O18 V5 O19 77.94(12)
C1 O6 Zr1 172.8(3)
C2 O7 V2 123.5(3)
C2 O7 V1 115.7(3)
V2 O7 V1 113.35(17)
C3 O8 V1 117.3(3)
C3 O8 V3 115.5(3)
V1 O8 V3 113.64(16)
C4 O9 V4 118.3(3)
C4 O9 V1 115.7(3)
V4 O9 V1 112.05(16)
C5 O10 V5 116.6(3)
C5 O10 V1 117.1(3)
V5 O10 V1 112.67(17)
C6 O11 V2 120.7(4)
C6 O11 V3 116.1(4)
V2 O11 V3 112.87(12)
C7 O12 V3 117.3(3)
C7 O12 V4 118.2(3)
V3 O12 V4 113.07(18)
C8 O13 V4 118.6(5)
C8' O13 V4 128.2(8)
C8 O13 V5 120.3(5)
C8' O13 V5 117.2(9)
V4 O13 V5 112.66(12)
C9 O14 V5 118.1(3)
C9 O14 V2 116.9(3)
V5 O14 V2 112.22(18)
C10 O15 V2 120.9(3)
C10 O15 Zr1 128.0(4)
V2 O15 Zr1 106.04(16)
C11 O16 V3 117.8(3)
C11 O16 Zr1 126.9(4)
V3 O16 Zr1 106.46(16)
C12 O17 V4 123.3(5)
C12' O17 V4 119.6(9)
C12 O17 Zr1 131.0(5)
C12' O17 Zr1 124.3(10)
V4 O17 Zr1 105.58(15)
C13 O18 V5 123.4(3)
C13 O18 Zr1 130.1(4)
V5 O18 Zr1 106.18(15)
Zr1 O19 V4 94.12(12)
Zr1 O19 V5 94.59(12)
V4 O19 V5 90.47(9)
Zr1 O19 V2 93.96(12)
V4 O19 V2 171.84(12)
V5 O19 V2 89.98(15)
Zr1 O19 V3 93.32(12)
V4 O19 V3 89.66(15)
V5 O19 V3 172.06(12)
V2 O19 V3 88.77(9)
Zr1 O19 V1 179.24(18)
V4 O19 V1 85.95(10)
V5 O19 V1 86.17(10)
V2 O19 V1 85.95(10)
V3 O19 V1 85.93(10)
O6 C1 H1A 109.5
O6 C1 H1B 109.5
H1A C1 H1B 109.5
O6 C1 H1C 109.5
H1A C1 H1C 109.5
H1B C1 H1C 109.5
O7 C2 H2A 109.5
O7 C2 H2B 109.5
H2A C2 H2B 109.5
O7 C2 H2C 109.5
H2A C2 H2C 109.5
H2B C2 H2C 109.5
O8 C3 H3A 109.5
O8 C3 H3B 109.5
H3A C3 H3B 109.5
O8 C3 H3C 109.5
H3A C3 H3C 109.5
H3B C3 H3C 109.5
O9 C4 H4A 109.5
O9 C4 H4B 109.5
H4A C4 H4B 109.5
O9 C4 H4C 109.5
H4A C4 H4C 109.5
H4B C4 H4C 109.5
O10 C5 H5A 109.5
O10 C5 H5B 109.5
H5A C5 H5B 109.5
O10 C5 H5C 109.5
H5A C5 H5C 109.5
H5B C5 H5C 109.5
O11 C6 H6A 109.5
O11 C6 H6B 109.5
H6A C6 H6B 109.5
O11 C6 H6C 109.5
H6A C6 H6C 109.5
H6B C6 H6C 109.5
O12 C7 H7A 109.5
O12 C7 H7B 109.5
H7A C7 H7B 109.5
O12 C7 H7C 109.5
H7A C7 H7C 109.5
H7B C7 H7C 109.5
O13 C8 H8A 109.5
O13 C8 H8B 109.5
H8A C8 H8B 109.5
O13 C8 H8C 109.5
H8A C8 H8C 109.5
H8B C8 H8C 109.5
O13 C8' H8D 109.5
O13 C8' H8E 109.5
H8D C8' H8E 109.5
O13 C8' H8F 109.5
H8D C8' H8F 109.5
H8E C8' H8F 109.5
O14 C9 H9A 109.5
O14 C9 H9B 109.5
H9A C9 H9B 109.5
O14 C9 H9C 109.5
H9A C9 H9C 109.5
H9B C9 H9C 109.5
O15 C10 H10A 109.5
O15 C10 H10B 109.5
H10A C10 H10B 109.5
O15 C10 H10C 109.5
H10A C10 H10C 109.5
H10B C10 H10C 109.5
O16 C11 H11A 109.5
O16 C11 H11B 109.5
H11A C11 H11B 109.5
O16 C11 H11C 109.5
H11A C11 H11C 109.5
H11B C11 H11C 109.5
O17 C12 H12A 109.5
O17 C12 H12B 109.5
H12A C12 H12B 109.5
O17 C12 H12C 109.5
H12A C12 H12C 109.5
H12B C12 H12C 109.5
O17 C12' H12D 109.5
O17 C12' H12E 109.5
H12D C12' H12E 109.5
O17 C12' H12F 109.5
H12D C12' H12F 109.5
H12E C12' H12F 109.5
O18 C13 H13A 109.5
O18 C13 H13B 109.5
H13A C13 H13B 109.5
O18 C13 H13C 109.5
H13A C13 H13C 109.5
H13B C13 H13C 109.5
C14 N1 C18 108.2(4)
C14 N1 C22 109.2(3)
C18 N1 C22 111.7(4)
C14 N1 C26 112.1(4)
C18 N1 C26 108.5(3)
C22 N1 C26 107.0(3)
N1 C14 C15 114.8(4)
N1 C14 H14A 108.6
C15 C14 H14A 108.6
N1 C14 H14B 108.6
C15 C14 H14B 108.6
H14A C14 H14B 107.5
C14 C15 C16 110.9(4)
C14 C15 H15A 109.5
C16 C15 H15A 109.5
C14 C15 H15B 109.5
C16 C15 H15B 109.5
H15A C15 H15B 108.1
C17 C16 C15 112.6(5)
C17 C16 H16A 109.1
C15 C16 H16A 109.1
C17 C16 H16B 109.1
C15 C16 H16B 109.1
H16A C16 H16B 107.8
C16 C17 H17A 109.5
C16 C17 H17B 109.5
H17A C17 H17B 109.5
C16 C17 H17C 109.5
H17A C17 H17C 109.5
H17B C17 H17C 109.5
C19 C18 N1 116.0(4)
C19 C18 H18A 108.3
N1 C18 H18A 108.3
C19 C18 H18B 108.3
N1 C18 H18B 108.3
H18A C18 H18B 107.4
C18 C19 C20 110.0(5)
C18 C19 H19A 109.7
C20 C19 H19A 109.7
C18 C19 H19B 109.7
C20 C19 H19B 109.7
H19A C19 H19B 108.2
C21 C20 C19 114.8(5)
C21 C20 H20A 108.6
C19 C20 H20A 108.6
C21 C20 H20B 108.6
C19 C20 H20B 108.6
H20A C20 H20B 107.6
C20 C21 H21A 109.5
C20 C21 H21B 109.5
H21A C21 H21B 109.5
C20 C21 H21C 109.5
H21A C21 H21C 109.5
H21B C21 H21C 109.5
C23 C22 N1 117.7(4)
C23 C22 H22A 107.9
N1 C22 H22A 107.9
C23 C22 H22B 107.9
N1 C22 H22B 107.9
H22A C22 H22B 107.2
C22 C23 C24 107.3(4)
C22 C23 H23A 110.3
C24 C23 H23A 110.3
C22 C23 H23B 110.3
C24 C23 H23B 110.3
H23A C23 H23B 108.5
C25 C24 C23 114.2(5)
C25 C24 H24A 108.7
C23 C24 H24A 108.7
C25 C24 H24B 108.7
C23 C24 H24B 108.7
H24A C24 H24B 107.6
C24 C25 H25A 109.5
C24 C25 H25B 109.5
H25A C25 H25B 109.5
C24 C25 H25C 109.5
H25A C25 H25C 109.5
H25B C25 H25C 109.5
C27 C26 N1 114.8(3)
C27 C26 H26A 108.6
N1 C26 H26A 108.6
C27 C26 H26B 108.6
N1 C26 H26B 108.6
H26A C26 H26B 107.5
C28 C27 C26 110.5(4)
C28 C27 H27A 109.5
C26 C27 H27A 109.5
C28 C27 H27B 109.5
C26 C27 H27B 109.5
H27A C27 H27B 108.1
C27 C28 C29 111.5(4)
C27 C28 H28A 109.3
C29 C28 H28A 109.3
C27 C28 H28B 109.3
C29 C28 H28B 109.3
H28A C28 H28B 108.0
C28 C29 H29A 109.5
C28 C29 H29B 109.5
H29A C29 H29B 109.5
C28 C29 H29C 109.5
H29A C29 H29C 109.5
H29B C29 H29C 109.5

loop_
_geom_bond_atom_site_label_1
_geom_bond_atom_site_label_2
_geom_bond_distance
Zr1 O6 1.927(3)
Zr1 O17 2.097(4)
Zr1 O18 2.101(4)
Zr1 O15 2.105(4)
Zr1 O16 2.108(4)
Zr1 O19 2.153(2)
V1 O1 1.603(3)
V1 O7 1.996(4)
V1 O8 1.998(4)
V1 O10 2.000(4)
V1 O9 2.001(3)
V1 O19 2.512(2)
V2 O2 1.604(4)
V2 O7 1.992(4)
V2 O11 1.997(4)
V2 O14 2.017(4)
V2 O15 2.043(4)
V2 O19 2.375(4)
V3 O3 1.604(4)
V3 O12 1.998(4)
V3 O8 2.002(3)
V3 O11 2.011(4)
V3 O16 2.031(4)
V3 O19 2.400(4)
V4 O4 1.606(4)
V4 O9 1.989(3)
V4 O13 1.995(4)
V4 O12 2.006(4)
V4 O17 2.034(4)
V4 O19 2.338(4)
V5 O5 1.606(4)
V5 O10 1.991(4)
V5 O13 2.004(4)
V5 O14 2.007(4)
V5 O18 2.040(4)
V5 O19 2.349(4)
O6 C1 1.413(5)
O7 C2 1.421(6)
O8 C3 1.425(6)
O9 C4 1.411(5)
O10 C5 1.419(6)
O11 C6 1.427(5)
O12 C7 1.427(6)
O13 C8 1.392(6)
O13 C8' 1.402(10)
O14 C9 1.422(6)
O15 C10 1.395(7)
O16 C11 1.428(6)
O17 C12 1.421(8)
O17 C12' 1.431(12)
O18 C13 1.398(6)
C1 H1A 0.9800
C1 H1B 0.9800
C1 H1C 0.9800
C2 H2A 0.9800
C2 H2B 0.9800
C2 H2C 0.9800
C3 H3A 0.9800
C3 H3B 0.9800
C3 H3C 0.9800
C4 H4A 0.9800
C4 H4B 0.9800
C4 H4C 0.9800
C5 H5A 0.9800
C5 H5B 0.9800
C5 H5C 0.9800
C6 H6A 0.9800
C6 H6B 0.9800
C6 H6C 0.9800
C7 H7A 0.9800
C7 H7B 0.9800
C7 H7C 0.9800
C8 H8A 0.9800
C8 H8B 0.9800
C8 H8C 0.9800
C8' H8D 0.9800
C8' H8E 0.9800
C8' H8F 0.9800
C9 H9A 0.9800
C9 H9B 0.9800
C9 H9C 0.9800
C10 H10A 0.9800
C10 H10B 0.9800
C10 H10C 0.9800
C11 H11A 0.9800
C11 H11B 0.9800
C11 H11C 0.9800
C12 H12A 0.9800
C12 H12B 0.9800
C12 H12C 0.9800
C12' H12D 0.9800
C12' H12E 0.9800
C12' H12F 0.9800
C13 H13A 0.9800
C13 H13B 0.9800
C13 H13C 0.9800
N1 C14 1.514(6)
N1 C18 1.521(5)
N1 C22 1.531(6)
N1 C26 1.532(5)
C14 C15 1.524(7)
C14 H14A 0.9900
C14 H14B 0.9900
C15 C16 1.533(7)
C15 H15A 0.9900
C15 H15B 0.9900
C16 C17 1.514(8)
C16 H16A 0.9900
C16 H16B 0.9900
C17 H17A 0.9800
C17 H17B 0.9800
C17 H17C 0.9800
C18 C19 1.515(7)
C18 H18A 0.9900
C18 H18B 0.9900
C19 C20 1.531(7)
C19 H19A 0.9900
C19 H19B 0.9900
C20 C21 1.515(9)
C20 H20A 0.9900
C20 H20B 0.9900
C21 H21A 0.9800
C21 H21B 0.9800
C21 H21C 0.9800
C22 C23 1.515(6)
C22 H22A 0.9900
C22 H22B 0.9900
C23 C24 1.530(7)
C23 H23A 0.9900
C23 H23B 0.9900
C24 C25 1.508(7)
C24 H24A 0.9900
C24 H24B 0.9900
C25 H25A 0.9800
C25 H25B 0.9800
C25 H25C 0.9800
C26 C27 1.525(6)
C26 H26A 0.9900
C26 H26B 0.9900
C27 C28 1.520(6)
C27 H27A 0.9900
C27 H27B 0.9900
C28 C29 1.526(7)
C28 H28A 0.9900
C28 H28B 0.9900
C29 H29A 0.9800
C29 H29B 0.9800
C29 H29C 0.9800

loop_
_geom_torsion_atom_site_label_1
_geom_torsion_atom_site_label_2
_geom_torsion_atom_site_label_3
_geom_torsion_atom_site_label_4
_geom_torsion
C18 N1 C14 C15 62.4(5)
C22 N1 C14 C15 -175.8(4)
C26 N1 C14 C15 -57.3(5)
N1 C14 C15 C16 171.1(4)
C14 C15 C16 C17 63.5(6)
C14 N1 C18 C19 171.4(4)
C22 N1 C18 C19 51.1(5)
C26 N1 C18 C19 -66.7(6)
N1 C18 C19 C20 161.2(4)
C18 C19 C20 C21 63.9(6)
C14 N1 C22 C23 -62.4(5)
C18 N1 C22 C23 57.3(5)
C26 N1 C22 C23 176.0(4)
N1 C22 C23 C24 -179.0(4)
C22 C23 C24 C25 -175.5(5)
C14 N1 C26 C27 -52.4(5)
C18 N1 C26 C27 -171.9(5)
C22 N1 C26 C27 67.4(5)
N1 C26 C27 C28 -175.5(4)
C26 C27 C28 C29 174.5(4)
